data_2106213
loop_
_publ_author_name
'Katz, L.'
'Kasenally, A.'
'Kihlborg, L.'

_publ_section_title
;
 The Crystal Structure of the Reduced Copper Molybdate, Cu4-x Mo3 O12
 (x=.15)
;
_journal_name_full 'Acta Crystallographica B (24,1968-38,1982)'
_journal_page_first 2071
_journal_page_last 2077
_journal_volume 27
_journal_year 1971
_chemical_formula_sum 'Cu3.85 Mo3 O12'
_space_group_IT_number 19
_symmetry_space_group_name_Hall 'P 2ac 2ab'
_symmetry_space_group_name_H-M 'P 21 21 21'
_cell_angle_alpha 90
_cell_angle_beta 90
_cell_angle_gamma 90
_cell_formula_units_Z 4
_cell_length_a 11.034
_cell_length_b 17.569
_cell_length_c 5.024
_cell_volume 973.934
_citation_journal_id_ASTM ACBCAR
_cod_data_source_file Katz_ACBCAR_1971_190.cif
_cod_data_source_block Cu3.85Mo3O12
_cod_original_cell_volume 973.9344
_cod_database_code 2106213

loop_
_symmetry_equiv_pos_as_xyz
x,y,z
-x+1/2,-y,z+1/2
x+1/2,-y+1/2,-z
-x,y+1/2,-z+1/2

loop_
_atom_site_label
_atom_site_type_symbol
_atom_site_fract_x
_atom_site_fract_y
_atom_site_fract_z
_atom_site_occupancy
_atom_site_U_iso_or_equiv
O5 O-2 0.1298 0.3798 0.92 1 0.0
Cu4 Cu+2 0.2498 0.9985 0.079 0.85 0.0
O8 O-2 0.4094 0.3638 0.932 1 0.0
O3 O-2 0.2593 0.1037 0.352 1 0.0
Mo1 Mo+5 0.26796 0.19442 0.2393 1 0.0
O7 O-2 0.139 0.4689 0.394 1 0.0
Mo2 Mo+5 0.48814 0.39573 0.2193 1 0.0
O2 O-2 0.4023 0.2047 0.047 1 0.0
O10 O-2 0.3909 0.4481 0.392 1 0.0
O9 O-2 0.03 0.1843 0.561 1 0.0
Mo3 Mo+5 0.54558 0.09177 0.7979 1 0.0
Cu2 Cu+2 0.5941 0.21929 0.2696 1 0.0
Cu1 Cu+2 0.4481 0.26966 0.7421 1 0.0
O1 O-2 0.1435 0.2145 0.042 1 0.0
O6 O-2 0.0147 0.3252 0.426 1 0.0
Cu3 Cu+2 0.2647 0.43472 0.7218 1 0.0
O12 O-2 0.6144 0.452 0.15 1 0.0
O11 O-2 0.9148 0.4537 0.144 1 0.0
O4 O-2 0.2737 0.2594 0.505 1 0.0
